data_4076100
loop_
_publ_author_name
'Wang, Cun'
'Erker, Gerhard'
'Kehr, Gerald'
'Wedeking, Katrin'
'Fr\"ohlich, Roland'

_publ_section_title
;
 Synthesis, Structural Features, and Formation of Organometallic Derivates
 of C1-Bridged Cp/Amido Titanium and Zirconium &#x201C;CpCN-Constrained
 Geometry&#x201D; Systems
;
_journal_issue 20
_journal_name_full Organometallics
_journal_page_first 4760
_journal_paper_doi 10.1021/om0505918
_journal_volume 24
_journal_year 2005
_chemical_formula_sum 'C14 H15 Cl2 N O Ti'
_chemical_formula_weight 332.07
_chemical_name_systematic
; 
 ? 
;
_space_group_IT_number 29
_symmetry_cell_setting orthorhombic
_symmetry_space_group_name_Hall 'P 2c -2ac'
_symmetry_space_group_name_H-M 'P c a 21'
_atom_sites_solution_hydrogens geom
_atom_sites_solution_primary direct
_atom_sites_solution_secondary difmap
_audit_creation_method SHELXL-97
_cell_angle_alpha 90.00
_cell_angle_beta 90.00
_cell_angle_gamma 90.00
_cell_formula_units_Z 4
_cell_length_a 18.280(1)
_cell_length_b 8.406(1)
_cell_length_c 9.450(1)
_cell_measurement_temperature 198(2)
_cell_volume 1452.1(2)
_computing_cell_refinement 'Collect (Nonius B.V., 1998)'
_computing_data_collection 'Collect (Nonius B.V., 1998)'
_computing_data_reduction 'Denzo-SMN (Otwinowski & Minor, 1997)'
_computing_molecular_graphics 'XP (BrukerAXS, 2000)'
_computing_publication_material 'SHELXL-97 (Sheldrick, 1997)'
_computing_structure_refinement 'SHELXL-97 (Sheldrick, 1997)'
_computing_structure_solution 'SHELXS-97 (Sheldrick, 1990)'
_diffrn_ambient_temperature 198(2)
_diffrn_measured_fraction_theta_full 0.996
_diffrn_measured_fraction_theta_max 0.996
_diffrn_measurement_device_type 'Nonius KappaCCD'
_diffrn_measurement_method '\w and \f scans'
_diffrn_radiation_monochromator graphite
_diffrn_radiation_source 'rotating anode Nonius FR591'
_diffrn_radiation_type MoK\a
_diffrn_radiation_wavelength 0.71073
_diffrn_reflns_av_R_equivalents 0.0605
_diffrn_reflns_av_sigmaI/netI 0.0421
_diffrn_reflns_limit_h_max 24
_diffrn_reflns_limit_h_min -22
_diffrn_reflns_limit_k_max 11
_diffrn_reflns_limit_k_min -10
_diffrn_reflns_limit_l_max 12
_diffrn_reflns_limit_l_min -12
_diffrn_reflns_number 11076
_diffrn_reflns_theta_full 27.88
_diffrn_reflns_theta_max 27.88
_diffrn_reflns_theta_min 2.23
_exptl_absorpt_coefficient_mu 0.947
_exptl_absorpt_correction_T_max 0.9542
_exptl_absorpt_correction_T_min 0.7642
_exptl_absorpt_correction_type empirical
_exptl_absorpt_process_details 'SORTAV (Blessing, 1995 &1997)'
_exptl_crystal_colour red
_exptl_crystal_density_diffrn 1.519
_exptl_crystal_density_method 'not measured'
_exptl_crystal_description plate
_exptl_crystal_F_000 680
_exptl_crystal_size_max 0.30
_exptl_crystal_size_mid 0.20
_exptl_crystal_size_min 0.05
_refine_diff_density_max 0.210
_refine_diff_density_min -0.417
_refine_diff_density_rms 0.047
_refine_ls_abs_structure_details 'Flack H D (1983), Acta Cryst. A39, 876-881'
_refine_ls_abs_structure_Flack -0.01(3)
_refine_ls_extinction_method none
_refine_ls_goodness_of_fit_ref 1.034
_refine_ls_hydrogen_treatment riding
_refine_ls_matrix_type full
_refine_ls_number_parameters 174
_refine_ls_number_reflns 3375
_refine_ls_number_restraints 1
_refine_ls_restrained_S_all 1.034
_refine_ls_R_factor_all 0.0342
_refine_ls_R_factor_gt 0.0311
_refine_ls_shift/su_max 0.001
_refine_ls_shift/su_mean 0.000
_refine_ls_structure_factor_coef Fsqd
_refine_ls_weighting_details 'calc w=1/[\s^2^(Fo^2^)+(0.0442P)^2^+0.1012P] where P=(Fo^2^+2Fc^2^)/3'
_refine_ls_weighting_scheme calc
_refine_ls_wR_factor_gt 0.0772
_refine_ls_wR_factor_ref 0.0788
_reflns_number_gt 3131
_reflns_number_total 3375
_reflns_threshold_expression >2sigma(I)
_cod_data_source_file om0505918si20050713_115718.cif
_cod_data_source_block erk2848
_cod_original_sg_symbol_H-M Pca21
_cod_database_code 4076100

loop_
_symmetry_equiv_pos_as_xyz
'x, y, z'
'-x, -y, z+1/2'
'x+1/2, -y, z'
'-x+1/2, y, z+1/2'

loop_
_atom_site_label
_atom_site_type_symbol
_atom_site_fract_x
_atom_site_fract_y
_atom_site_fract_z
_atom_site_U_iso_or_equiv
_atom_site_adp_type
_atom_site_occupancy
_atom_site_symmetry_multiplicity
_atom_site_calc_flag
_atom_site_refinement_flags
Ti Ti 0.392467(17) 0.75184(4) 0.48098(5) 0.02756(9) Uani 1 1 d .
Cl1 Cl 0.50293(3) 0.86712(7) 0.54555(6) 0.04082(13) Uani 1 1 d .
Cl2 Cl 0.29731(3) 0.93144(7) 0.52056(6) 0.04241(14) Uani 1 1 d .
O1 O 0.38417(9) 0.73903(15) 0.72303(17) 0.0328(4) Uani 1 1 d .
N1 N 0.37366(9) 0.53159(19) 0.53711(19) 0.0297(3) Uani 1 1 d .
C1 C 0.38642(12) 0.5619(3) 0.3076(2) 0.0346(5) Uani 1 1 d .
C2 C 0.45492(12) 0.6379(3) 0.2910(2) 0.0376(5) Uani 1 1 d .
H2 H 0.5014 0.5906 0.3068 0.045 Uiso 1 1 calc R
C3 C 0.44240(14) 0.7958(3) 0.2468(2) 0.0433(5) Uani 1 1 d .
H3 H 0.4791 0.8728 0.2272 0.052 Uiso 1 1 calc R
C4 C 0.36717(15) 0.8198(3) 0.2367(2) 0.0432(5) Uani 1 1 d .
H4 H 0.3435 0.9154 0.2090 0.052 Uiso 1 1 calc R
C5 C 0.33207(13) 0.6745(3) 0.2756(2) 0.0415(5) Uani 1 1 d .
H5 H 0.2808 0.6570 0.2791 0.050 Uiso 1 1 calc R
C6 C 0.37378(13) 0.4279(3) 0.4117(2) 0.0355(5) Uani 1 1 d .
H6 H 0.3246 0.3784 0.3971 0.043 Uiso 1 1 calc R
C7 C 0.43346(16) 0.3023(3) 0.4125(3) 0.0500(6) Uani 1 1 d .
H7A H 0.4802 0.3515 0.4385 0.075 Uiso 1 1 calc R
H7B H 0.4376 0.2549 0.3181 0.075 Uiso 1 1 calc R
H7C H 0.4212 0.2194 0.4815 0.075 Uiso 1 1 calc R
C8 C 0.35879(10) 0.4768(2) 0.6725(2) 0.0297(4) Uani 1 1 d .
C9 C 0.33573(12) 0.3240(3) 0.7108(2) 0.0362(5) Uani 1 1 d .
H9 H 0.3286 0.2446 0.6406 0.043 Uiso 1 1 calc R
C10 C 0.32337(15) 0.2895(3) 0.8535(3) 0.0424(5) Uani 1 1 d .
H10 H 0.3082 0.1857 0.8803 0.051 Uiso 1 1 calc R
C11 C 0.33298(13) 0.4045(3) 0.9559(2) 0.0420(5) Uani 1 1 d .
H11 H 0.3255 0.3781 1.0526 0.050 Uiso 1 1 calc R
C12 C 0.35361(12) 0.5595(3) 0.9197(2) 0.0354(5) Uani 1 1 d .
H12 H 0.3594 0.6394 0.9900 0.042 Uiso 1 1 calc R
C13 C 0.36533(10) 0.5927(2) 0.7780(2) 0.0283(4) Uani 1 1 d .
C14 C 0.38718(13) 0.8716(3) 0.8195(2) 0.0374(5) Uani 1 1 d .
H14A H 0.3407 0.8799 0.8705 0.056 Uiso 1 1 calc R
H14B H 0.3959 0.9699 0.7662 0.056 Uiso 1 1 calc R
H14C H 0.4270 0.8552 0.8873 0.056 Uiso 1 1 calc R

loop_
_atom_site_aniso_label
_atom_site_aniso_U_11
_atom_site_aniso_U_22
_atom_site_aniso_U_33
_atom_site_aniso_U_23
_atom_site_aniso_U_13
_atom_site_aniso_U_12
Ti 0.02929(16) 0.02959(17) 0.02380(15) -0.00091(12) -0.00023(14) -0.00163(13)
Cl1 0.0359(2) 0.0494(3) 0.0372(2) -0.0029(3) -0.0010(2) -0.0118(2)
Cl2 0.0399(3) 0.0444(3) 0.0429(3) -0.0048(2) -0.0041(2) 0.0103(2)
O1 0.0444(9) 0.0276(8) 0.0263(7) -0.0030(5) 0.0018(6) -0.0037(6)
N1 0.0324(7) 0.0311(8) 0.0256(7) -0.0033(7) 0.0034(7) -0.0023(6)
C1 0.0398(11) 0.0412(12) 0.0226(9) -0.0081(9) 0.0031(8) -0.0036(9)
C2 0.0374(11) 0.0476(13) 0.0278(9) -0.0052(9) 0.0069(8) -0.0023(10)
C3 0.0510(14) 0.0510(13) 0.0278(10) 0.0039(10) 0.0055(10) -0.0092(12)
C4 0.0559(14) 0.0492(14) 0.0245(10) 0.0032(10) -0.0040(10) 0.0035(12)
C5 0.0394(11) 0.0596(15) 0.0254(9) -0.0053(10) -0.0045(9) -0.0022(11)
C6 0.0394(11) 0.0360(12) 0.0311(11) -0.0103(9) 0.0059(9) -0.0061(9)
C7 0.0604(16) 0.0412(13) 0.0485(14) -0.0077(12) 0.0152(13) 0.0042(12)
C8 0.0274(9) 0.0320(10) 0.0296(10) -0.0006(8) 0.0018(7) 0.0024(8)
C9 0.0391(11) 0.0298(11) 0.0398(11) -0.0036(9) 0.0044(9) -0.0016(9)
C10 0.0465(13) 0.0338(11) 0.0468(13) 0.0095(11) 0.0076(10) -0.0016(11)
C11 0.0494(13) 0.0465(12) 0.0301(11) 0.0090(9) 0.0054(9) 0.0051(10)
C12 0.0383(11) 0.0420(12) 0.0257(9) -0.0035(9) 0.0017(8) 0.0022(9)
C13 0.0259(9) 0.0307(10) 0.0284(8) 0.0002(8) 0.0013(7) 0.0013(8)
C14 0.0461(13) 0.0311(11) 0.0351(11) -0.0118(9) 0.0012(9) -0.0014(9)

loop_
_atom_type_symbol
_atom_type_description
_atom_type_scat_dispersion_real
_atom_type_scat_dispersion_imag
_atom_type_scat_source
C C 0.0033 0.0016 'International Tables Vol C Tables 4.2.6.8 and 6.1.1.4'
H H 0.0000 0.0000 'International Tables Vol C Tables 4.2.6.8 and 6.1.1.4'
N N 0.0061 0.0033 'International Tables Vol C Tables 4.2.6.8 and 6.1.1.4'
O O 0.0106 0.0060 'International Tables Vol C Tables 4.2.6.8 and 6.1.1.4'
Cl Cl 0.1484 0.1585 'International Tables Vol C Tables 4.2.6.8 and 6.1.1.4'
Ti Ti 0.2776 0.4457 'International Tables Vol C Tables 4.2.6.8 and 6.1.1.4'

loop_
_geom_angle_atom_site_label_1
_geom_angle_atom_site_label_2
_geom_angle_atom_site_label_3
_geom_angle
N1 Ti C1 61.69(7)
N1 Ti O1 70.96(6)
C1 Ti O1 132.62(7)
N1 Ti Cl1 118.46(6)
C1 Ti Cl1 121.40(6)
O1 Ti Cl1 79.34(4)
N1 Ti C5 83.01(8)
C1 Ti C5 35.43(8)
O1 Ti C5 141.94(7)
Cl1 Ti C5 138.50(6)
N1 Ti Cl2 115.97(5)
C1 Ti Cl2 121.99(6)
O1 Ti Cl2 79.71(4)
Cl1 Ti Cl2 109.65(2)
C5 Ti Cl2 87.75(6)
N1 Ti C2 84.61(8)
C1 Ti C2 35.61(7)
O1 Ti C2 141.26(7)
Cl1 Ti C2 87.03(6)
C5 Ti C2 58.35(8)
Cl2 Ti C2 138.91(6)
N1 Ti C3 117.27(8)
C1 Ti C3 58.05(8)
O1 Ti C3 160.51(8)
Cl1 Ti C3 81.30(6)
C5 Ti C3 57.25(8)
Cl2 Ti C3 109.19(7)
C2 Ti C3 34.43(8)
N1 Ti C4 116.60(8)
C1 Ti C4 58.23(9)
O1 Ti C4 161.48(8)
Cl1 Ti C4 108.55(7)
C5 Ti C4 34.91(9)
Cl2 Ti C4 81.83(7)
C2 Ti C4 57.10(8)
C3 Ti C4 33.43(9)
C13 O1 C14 117.46(17)
C13 O1 Ti 115.72(12)
C14 O1 Ti 126.28(12)
C8 N1 C6 123.15(16)
C8 N1 Ti 126.78(13)
C6 N1 Ti 110.01(13)
C5 C1 C2 107.3(2)
C5 C1 C6 122.2(2)
C2 C1 C6 122.9(2)
C5 C1 Ti 73.67(12)
C2 C1 Ti 73.87(12)
C6 C1 Ti 93.51(12)
C3 C2 C1 108.3(2)
C3 C2 Ti 76.22(12)
C1 C2 Ti 70.52(12)
C4 C3 C2 108.5(2)
C4 C3 Ti 73.30(12)
C2 C3 Ti 69.35(11)
C3 C4 C5 107.6(2)
C3 C4 Ti 73.28(12)
C5 C4 Ti 68.85(11)
C1 C5 C4 108.3(2)
C1 C5 Ti 70.90(12)
C4 C5 Ti 76.24(12)
N1 C6 C1 94.76(15)
N1 C6 C7 114.15(19)
C1 C6 C7 114.28(19)
N1 C8 C13 114.19(17)
N1 C8 C9 127.01(19)
C13 C8 C9 118.74(19)
C10 C9 C8 119.2(2)
C11 C10 C9 120.7(2)
C10 C11 C12 121.03(19)
C13 C12 C11 117.8(2)
O1 C13 C12 125.65(19)
O1 C13 C8 111.95(17)
C12 C13 C8 122.40(19)

loop_
_geom_bond_atom_site_label_1
_geom_bond_atom_site_label_2
_geom_bond_distance
Ti N1 1.9564(17)
Ti C1 2.290(2)
Ti O1 2.2950(17)
Ti Cl1 2.3214(6)
Ti C5 2.326(2)
Ti Cl2 2.3334(6)
Ti C2 2.334(2)
Ti C3 2.422(2)
Ti C4 2.422(2)
O1 C13 1.379(2)
O1 C14 1.441(2)
N1 C8 1.387(3)
N1 C6 1.471(3)
C1 C5 1.405(3)
C1 C2 1.414(3)
C1 C6 1.513(3)
C2 C3 1.410(3)
C3 C4 1.393(4)
C4 C5 1.427(4)
C6 C7 1.518(3)
C8 C13 1.399(3)
C8 C9 1.400(3)
C9 C10 1.398(3)
C10 C11 1.379(3)
C11 C12 1.399(3)
C12 C13 1.384(3)

loop_
_geom_torsion_atom_site_label_1
_geom_torsion_atom_site_label_2
_geom_torsion_atom_site_label_3
_geom_torsion_atom_site_label_4
_geom_torsion
N1 Ti O1 C13 -4.83(14)
C1 Ti O1 C13 -6.96(18)
Cl1 Ti O1 C13 -130.14(14)
C5 Ti O1 C13 44.66(19)
Cl2 Ti O1 C13 117.41(14)
C2 Ti O1 C13 -58.74(19)
C3 Ti O1 C13 -123.4(2)
C4 Ti O1 C13 112.6(2)
N1 Ti O1 C14 -176.11(18)
C1 Ti O1 C14 -178.24(15)
Cl1 Ti O1 C14 58.58(16)
C5 Ti O1 C14 -126.62(18)
Cl2 Ti O1 C14 -53.87(16)
C2 Ti O1 C14 129.98(16)
C3 Ti O1 C14 65.4(3)
C4 Ti O1 C14 -58.6(3)
C1 Ti N1 C8 -175.7(2)
O1 Ti N1 C8 6.08(16)
Cl1 Ti N1 C8 71.89(17)
C5 Ti N1 C8 -145.74(18)
Cl2 Ti N1 C8 -61.69(18)
C2 Ti N1 C8 155.55(17)
C3 Ti N1 C8 166.82(16)
C4 Ti N1 C8 -155.55(16)
C1 Ti N1 C6 1.50(13)
O1 Ti N1 C6 -176.73(15)
Cl1 Ti N1 C6 -110.91(13)
C5 Ti N1 C6 31.45(14)
Cl2 Ti N1 C6 115.50(13)
C2 Ti N1 C6 -27.25(14)
C3 Ti N1 C6 -15.98(16)
C4 Ti N1 C6 21.65(17)
N1 Ti C1 C5 121.25(15)
O1 Ti C1 C5 123.53(14)
Cl1 Ti C1 C5 -130.97(12)
Cl2 Ti C1 C5 16.77(15)
C2 Ti C1 C5 -114.1(2)
C3 Ti C1 C5 -77.09(15)
C4 Ti C1 C5 -37.51(14)
N1 Ti C1 C2 -124.68(16)
O1 Ti C1 C2 -122.39(14)
Cl1 Ti C1 C2 -16.89(15)
C5 Ti C1 C2 114.1(2)
Cl2 Ti C1 C2 130.85(12)
C3 Ti C1 C2 36.98(13)
C4 Ti C1 C2 76.57(15)
N1 Ti C1 C6 -1.37(12)
O1 Ti C1 C6 0.92(18)
Cl1 Ti C1 C6 106.42(12)
C5 Ti C1 C6 -122.6(2)
Cl2 Ti C1 C6 -105.84(13)
C2 Ti C1 C6 123.3(2)
C3 Ti C1 C6 160.29(17)
C4 Ti C1 C6 -160.12(17)
C5 C1 C2 C3 -0.9(2)
C6 C1 C2 C3 -151.1(2)
Ti C1 C2 C3 -67.47(15)
C5 C1 C2 Ti 66.62(14)
C6 C1 C2 Ti -83.60(18)
N1 Ti C2 C3 162.11(14)
C1 Ti C2 C3 115.5(2)
O1 Ti C2 C3 -147.78(14)
Cl1 Ti C2 C3 -78.92(13)
C5 Ti C2 C3 77.01(15)
Cl2 Ti C2 C3 37.99(17)
C4 Ti C2 C3 35.47(14)
N1 Ti C2 C1 46.65(14)
O1 Ti C2 C1 96.76(16)
Cl1 Ti C2 C1 165.62(13)
C5 Ti C2 C1 -38.45(13)
Cl2 Ti C2 C1 -77.47(15)
C3 Ti C2 C1 -115.5(2)
C4 Ti C2 C1 -79.99(15)
C1 C2 C3 C4 0.4(2)
Ti C2 C3 C4 -63.28(15)
C1 C2 C3 Ti 63.72(14)
N1 Ti C3 C4 97.68(16)
C1 Ti C3 C4 79.53(16)
O1 Ti C3 C4 -151.5(2)
Cl1 Ti C3 C4 -144.70(15)
C5 Ti C3 C4 37.31(15)
Cl2 Ti C3 C4 -36.83(16)
C2 Ti C3 C4 117.8(2)
N1 Ti C3 C2 -20.12(16)
C1 Ti C3 C2 -38.28(13)
O1 Ti C3 C2 90.7(3)
Cl1 Ti C3 C2 97.50(13)
C5 Ti C3 C2 -80.50(15)
Cl2 Ti C3 C2 -154.63(12)
C4 Ti C3 C2 -117.8(2)
C2 C3 C4 C5 0.1(2)
Ti C3 C4 C5 -60.62(14)
C2 C3 C4 Ti 60.76(14)
N1 Ti C4 C3 -99.87(16)
C1 Ti C4 C3 -78.96(16)
O1 Ti C4 C3 149.9(2)
Cl1 Ti C4 C3 37.05(16)
C5 Ti C4 C3 -117.0(2)
Cl2 Ti C4 C3 145.12(15)
C2 Ti C4 C3 -36.55(14)
N1 Ti C4 C5 17.18(18)
C1 Ti C4 C5 38.08(14)
O1 Ti C4 C5 -93.1(2)
Cl1 Ti C4 C5 154.10(13)
Cl2 Ti C4 C5 -97.84(15)
C2 Ti C4 C5 80.49(16)
C3 Ti C4 C5 117.0(2)
C2 C1 C5 C4 0.9(2)
C6 C1 C5 C4 151.41(19)
Ti C1 C5 C4 67.70(15)
C2 C1 C5 Ti -66.75(14)
C6 C1 C5 Ti 83.71(18)
C3 C4 C5 C1 -0.7(2)
Ti C4 C5 C1 -64.17(14)
C3 C4 C5 Ti 63.49(15)
N1 Ti C5 C1 -49.31(13)
O1 Ti C5 C1 -95.71(16)
Cl1 Ti C5 C1 76.57(16)
Cl2 Ti C5 C1 -165.82(13)
C2 Ti C5 C1 38.64(13)
C3 Ti C5 C1 79.57(15)
C4 Ti C5 C1 115.3(2)
N1 Ti C5 C4 -164.57(16)
C1 Ti C5 C4 -115.3(2)
O1 Ti C5 C4 149.04(14)
Cl1 Ti C5 C4 -38.68(19)
Cl2 Ti C5 C4 78.93(14)
C2 Ti C5 C4 -76.61(16)
C3 Ti C5 C4 -35.69(15)
C8 N1 C6 C1 175.32(19)
Ti N1 C6 C1 -2.00(17)
C8 N1 C6 C7 -65.4(3)
Ti N1 C6 C7 117.31(18)
C5 C1 C6 N1 -71.3(2)
C2 C1 C6 N1 74.6(2)
Ti C1 C6 N1 1.61(14)
C5 C1 C6 C7 169.5(2)
C2 C1 C6 C7 -44.6(3)
Ti C1 C6 C7 -117.60(17)
C6 N1 C8 C13 176.72(18)
Ti N1 C8 C13 -6.4(2)
C6 N1 C8 C9 -6.1(3)
Ti N1 C8 C9 170.73(17)
N1 C8 C9 C10 179.9(2)
C13 C8 C9 C10 -3.1(3)
C8 C9 C10 C11 0.6(4)
C9 C10 C11 C12 1.5(4)
C10 C11 C12 C13 -1.1(3)
C14 O1 C13 C12 -4.5(3)
Ti O1 C13 C12 -176.56(16)
C14 O1 C13 C8 175.37(17)
Ti O1 C13 C8 3.3(2)
C11 C12 C13 O1 178.4(2)
C11 C12 C13 C8 -1.4(3)
N1 C8 C13 O1 1.1(2)
C9 C8 C13 O1 -176.32(19)
N1 C8 C13 C12 -179.06(19)
C9 C8 C13 C12 3.5(3)
